data_7206579
loop_
_publ_author_name
'Swanick, Kalen N.'
'Dodd, David W.'
'Price, Jacquelyn T.'
'Brazeau, Allison L.'
'Jones, Nathan D.'
'Hudson, Robert H. E.'
'Ding, Zhifeng'

_publ_section_title
;
 Electrogenerated chemiluminescence of triazole-modified deoxycytidine
 analogues in N,N-dimethylformamide.
;
_journal_issue 38
_journal_name_full 'Physical chemistry chemical physics : PCCP'
_journal_page_first 17405
_journal_page_last 17412
_journal_paper_doi 10.1039/c1cp22116g
_journal_volume 13
_journal_year 2011
_chemical_absolute_configuration ad
_chemical_formula_moiety 'C15 H16 N6 O4 S, 2(H2 O)'
_chemical_formula_sum 'C15 H20 N6 O6 S'
_chemical_formula_weight 412.43
_chemical_name_systematic
; 
 ? 
;
_space_group_IT_number 19
_symmetry_cell_setting orthorhombic
_symmetry_space_group_name_Hall 'P 2ac 2ab'
_symmetry_space_group_name_H-M 'P 21 21 21'
_atom_sites_solution_hydrogens geom
_atom_sites_solution_primary direct
_atom_sites_solution_secondary difmap
_audit_creation_method SHELXL-97
_cell_angle_alpha 90.00
_cell_angle_beta 90.00
_cell_angle_gamma 90.00
_cell_formula_units_Z 4
_cell_length_a 4.8367(6)
_cell_length_b 12.1128(18)
_cell_length_c 30.967(5)
_cell_measurement_reflns_used 66011
_cell_measurement_temperature 150(2)
_cell_measurement_theta_max 25.03
_cell_measurement_theta_min 2.04
_cell_volume 1814.2(5)
_computing_cell_refinement 'DENZO-SMN (Otwinowski & Minor, 1997)'
_computing_data_collection 'COLLECT (Nonius, 1997-2001)'
_computing_data_reduction DENZO-SMN
_computing_molecular_graphics 'SHELXTL/PC (Sheldrick, 2001)'
_computing_publication_material SHELXTL/PC
_computing_structure_refinement 'SHELXL-97 (Sheldrick, 1997)'
_computing_structure_solution 'SHELXS-97 (Sheldrick, 1997)'
_diffrn_ambient_temperature 150(2)
_diffrn_measured_fraction_theta_full 0.978
_diffrn_measured_fraction_theta_max 0.978
_diffrn_measurement_device_type 'Nonius Kappa-CCD'
_diffrn_measurement_method '\f scans, and \w scans with \k offsets'
_diffrn_radiation_monochromator graphite
_diffrn_radiation_source 'fine-focus sealed tube'
_diffrn_radiation_type MoK\a
_diffrn_radiation_wavelength 0.71073
_diffrn_reflns_av_R_equivalents 0.0910
_diffrn_reflns_av_sigmaI/netI 0.0524
_diffrn_reflns_limit_h_max 4
_diffrn_reflns_limit_h_min -4
_diffrn_reflns_limit_k_max 10
_diffrn_reflns_limit_k_min -11
_diffrn_reflns_limit_l_max 27
_diffrn_reflns_limit_l_min -27
_diffrn_reflns_number 6165
_diffrn_reflns_theta_full 18.84
_diffrn_reflns_theta_max 18.84
_diffrn_reflns_theta_min 2.59
_diffrn_standards_number 0
_exptl_absorpt_coefficient_mu 0.227
_exptl_absorpt_correction_T_max 0.9943
_exptl_absorpt_correction_T_min 0.8482
_exptl_absorpt_correction_type multi-scan
_exptl_absorpt_process_details 'DENZO-SMN (Otwinowski & Minor, 1997)'
_exptl_crystal_colour colourless
_exptl_crystal_density_diffrn 1.510
_exptl_crystal_density_method 'not measured'
_exptl_crystal_description needle
_exptl_crystal_F_000 864
_exptl_crystal_size_max 0.75
_exptl_crystal_size_mid 0.13
_exptl_crystal_size_min 0.03
_refine_diff_density_max 0.244
_refine_diff_density_min -0.211
_refine_diff_density_rms 0.054
_refine_ls_abs_structure_details 'Flack H D (1983), 474 Fridel pairs, Acta Cryst. A39, 876-881'
_refine_ls_abs_structure_Flack 0.0(3)
_refine_ls_extinction_method none
_refine_ls_goodness_of_fit_ref 1.086
_refine_ls_hydrogen_treatment mixed
_refine_ls_matrix_type full
_refine_ls_number_parameters 279
_refine_ls_number_reflns 1347
_refine_ls_number_restraints 366
_refine_ls_restrained_S_all 0.950
_refine_ls_R_factor_all 0.0752
_refine_ls_R_factor_gt 0.0526
_refine_ls_shift/su_max 0.000
_refine_ls_shift/su_mean 0.000
_refine_ls_structure_factor_coef Fsqd
_refine_ls_weighting_details 'calc w=1/[\s^2^(Fo^2^)+(0.0294P)^2^+6.6721P] where P=(Fo^2^+2Fc^2^)/3'
_refine_ls_weighting_scheme calc
_refine_ls_wR_factor_gt 0.1052
_refine_ls_wR_factor_ref 0.1196
_reflns_number_gt 1113
_reflns_number_total 1347
_reflns_threshold_expression I>2\s(I)
_cod_data_source_file c1cp22116g.cif
_cod_data_source_block 08032b
_cod_depositor_comments
;
The following automatic conversions were performed:

'_symmetry_cell_setting' value 'Orthorhombic' changed to
'orthorhombic' according to
/home/saulius/struct/CIF-dictionaries/cif_core.dic dictionary named
'cif_core.dic' version 2.4.1 from 2010-06-29.

Automatic conversion script
Id: cif_fix_values 1715 2011-07-08 13:25:40Z adriana 
;
_cod_database_code 7206579

loop_
_symmetry_equiv_pos_as_xyz
'x, y, z'
'-x+1/2, -y, z+1/2'
'-x, y+1/2, -z+1/2'
'x+1/2, -y+1/2, -z'

loop_
_atom_site_label
_atom_site_type_symbol
_atom_site_fract_x
_atom_site_fract_y
_atom_site_fract_z
_atom_site_U_iso_or_equiv
_atom_site_adp_type
_atom_site_occupancy
_atom_site_symmetry_multiplicity
_atom_site_calc_flag
_atom_site_refinement_flags
_atom_site_disorder_assembly
_atom_site_disorder_group
S1A S -0.7458(9) 0.7019(4) 0.94736(14) 0.0462(11) Uani 0.75 1 d PDU A 1
C2A C -0.496(5) 0.6160(17) 0.9261(8) 0.040(5) Uani 0.75 1 d PDU A 1
H2A H -0.4325 0.6203 0.8971 0.048 Uiso 0.75 1 calc PR A 1
C3A C -0.3999(17) 0.5425(7) 0.9550(3) 0.037(2) Uani 0.75 1 d PDU A 1
C4A C -0.537(8) 0.547(3) 0.9956(7) 0.041(4) Uani 0.75 1 d PDU A 1
H4A H -0.4991 0.4979 1.0187 0.049 Uiso 0.75 1 calc PR A 1
C5A C -0.723(5) 0.6271(15) 0.9978(7) 0.044(3) Uani 0.75 1 d PDU A 1
H5A H -0.8305 0.6431 1.0226 0.053 Uiso 0.75 1 calc PR A 1
S1B S -0.762(5) 0.6509(16) 0.9958(6) 0.0462(11) Uani 0.25 1 d PDU A 2
C2B C -0.51(2) 0.552(10) 0.9945(18) 0.041(4) Uani 0.25 1 d PDU A 2
H2B H -0.4534 0.5087 1.0187 0.049 Uiso 0.25 1 calc PR A 2
C3B C -0.3999(17) 0.5425(7) 0.9550(3) 0.037(2) Uani 0.25 1 d PDU A 2
C4B C -0.462(16) 0.632(5) 0.927(2) 0.040(5) Uani 0.25 1 d PDU A 2
H4B H -0.3622 0.6477 0.9011 0.048 Uiso 0.25 1 calc PR A 2
C5B C -0.674(12) 0.691(5) 0.9409(13) 0.044(3) Uani 0.25 1 d PDU A 2
H5B4 H -0.7665 0.7467 0.9247 0.053 Uiso 0.25 1 calc PR A 2
N6 N -0.1902(13) 0.4624(5) 0.9454(2) 0.0295(16) Uani 1 1 d U . .
N7 N -0.1453(15) 0.3792(6) 0.9732(2) 0.044(2) Uani 1 1 d U A .
N8 N 0.0510(14) 0.3176(6) 0.9559(2) 0.0406(19) Uani 1 1 d U . .
C9 C 0.1254(16) 0.3627(6) 0.9171(3) 0.030(2) Uani 1 1 d U A .
C10 C -0.0360(16) 0.4553(7) 0.9097(3) 0.035(2) Uani 1 1 d U A .
H10A H -0.0369 0.5024 0.8851 0.042 Uiso 1 1 calc R . .
C11 C 0.3425(17) 0.3159(6) 0.8894(3) 0.030(2) Uani 1 1 d U . .
C12 C 0.4717(16) 0.2114(6) 0.8974(3) 0.030(2) Uani 1 1 d U A .
N13 N 0.6626(13) 0.1698(5) 0.8704(2) 0.0307(17) Uani 1 1 d U . .
C14 C 0.7502(19) 0.2284(6) 0.8349(3) 0.028(2) Uani 1 1 d U A .
N15 N 0.6300(13) 0.3310(5) 0.82723(19) 0.0239(16) Uani 1 1 d U . .
C16 C 0.4361(15) 0.3718(7) 0.8544(3) 0.027(2) Uani 1 1 d U A .
H16A H 0.3622 0.4430 0.8487 0.032 Uiso 1 1 calc R . .
N17 N 0.4080(13) 0.1508(5) 0.9314(2) 0.042(2) Uani 1 1 d U . .
H17A H 0.4895 0.0867 0.9355 0.050 Uiso 1 1 calc R A .
H17B H 0.2841 0.1746 0.9500 0.050 Uiso 1 1 calc R . .
O18 O 0.9257(12) 0.1921(4) 0.80998(19) 0.0453(17) Uani 1 1 d U . .
C19 C 0.7335(17) 0.3977(6) 0.7911(3) 0.0289(19) Uani 1 1 d U A .
H19A H 0.8677 0.3533 0.7737 0.035 Uiso 1 1 calc R . .
O20 O 0.8734(10) 0.4918(4) 0.80977(17) 0.0300(14) Uani 1 1 d U . .
C21 C 0.8477(17) 0.5854(6) 0.7799(3) 0.029(2) Uani 1 1 d U A .
H21A H 1.0353 0.6038 0.7684 0.035 Uiso 1 1 calc R . .
C22 C 0.6712(16) 0.5438(6) 0.7433(3) 0.033(2) Uani 1 1 d U . .
H22A H 0.5392 0.6021 0.7334 0.039 Uiso 1 1 calc R A .
C23 C 0.5179(17) 0.4459(6) 0.7618(3) 0.0312(19) Uani 1 1 d U A .
H23A H 0.3517 0.4693 0.7781 0.037 Uiso 1 1 calc R . .
H23B H 0.4631 0.3931 0.7389 0.037 Uiso 1 1 calc R . .
C24 C 0.7436(16) 0.6820(6) 0.8053(3) 0.035(2) Uani 1 1 d U . .
H24A H 0.8601 0.6925 0.8312 0.042 Uiso 1 1 calc R A .
H24B H 0.7559 0.7497 0.7875 0.042 Uiso 1 1 calc R . .
O25 O 0.4647(11) 0.6642(4) 0.8179(2) 0.0456(17) Uani 1 1 d U A .
H25A H 0.4052 0.7205 0.8308 0.068 Uiso 1 1 calc R . .
O26 O 0.8329(12) 0.5036(4) 0.70816(19) 0.0425(16) Uani 1 1 d U A .
H26A H 0.9261 0.5556 0.6977 0.064 Uiso 1 1 calc R . .
O31 O 0.6868(14) 0.3647(5) 0.6428(2) 0.0477(17) Uani 1 1 d D . .
H31A H 0.70(2) 0.398(7) 0.6679(17) 0.072 Uiso 1 1 d D . .
H31B H 0.639(19) 0.328(7) 0.620(2) 0.072 Uiso 1 1 d D . .
O41 O 0.2102(13) 0.4500(4) 0.6055(2) 0.0472(17) Uani 1 1 d D . .
H41A H 0.204(19) 0.510(5) 0.621(2) 0.071 Uiso 1 1 d D . .
H41B H 0.056(13) 0.416(7) 0.611(3) 0.071 Uiso 1 1 d D . .

loop_
_atom_site_aniso_label
_atom_site_aniso_U_11
_atom_site_aniso_U_22
_atom_site_aniso_U_33
_atom_site_aniso_U_23
_atom_site_aniso_U_13
_atom_site_aniso_U_12
S1A 0.030(3) 0.045(2) 0.064(2) -0.0076(19) 0.003(2) 0.001(2)
C2A 0.030(8) 0.024(8) 0.066(6) -0.012(5) -0.003(5) 0.003(7)
C3A 0.028(5) 0.026(5) 0.057(6) -0.007(4) 0.004(4) -0.007(3)
C4A 0.033(9) 0.035(6) 0.055(5) -0.018(4) -0.003(4) 0.002(7)
C5A 0.024(9) 0.033(10) 0.075(6) -0.001(6) 0.006(6) -0.003(5)
S1B 0.030(3) 0.045(2) 0.064(2) -0.0076(19) 0.003(2) 0.001(2)
C2B 0.033(9) 0.035(6) 0.055(5) -0.018(4) -0.003(4) 0.002(7)
C3B 0.028(5) 0.026(5) 0.057(6) -0.007(4) 0.004(4) -0.007(3)
C4B 0.030(8) 0.024(8) 0.066(6) -0.012(5) -0.003(5) 0.003(7)
C5B 0.024(9) 0.033(10) 0.075(6) -0.001(6) 0.006(6) -0.003(5)
N6 0.027(4) 0.032(4) 0.030(4) 0.003(3) 0.001(4) -0.005(3)
N7 0.047(5) 0.043(5) 0.043(5) 0.008(4) 0.002(4) 0.007(4)
N8 0.036(5) 0.041(5) 0.045(5) 0.001(4) 0.002(4) 0.004(4)
C9 0.025(5) 0.025(5) 0.039(5) -0.007(4) -0.006(4) -0.002(4)
C10 0.035(5) 0.036(5) 0.035(5) -0.003(4) 0.006(4) 0.002(4)
C11 0.044(5) 0.008(4) 0.037(5) 0.000(4) 0.001(4) 0.001(4)
C12 0.033(5) 0.011(4) 0.045(6) 0.002(4) -0.005(4) -0.004(4)
N13 0.036(4) 0.020(4) 0.037(5) 0.010(3) 0.001(3) 0.004(3)
C14 0.037(6) 0.017(5) 0.029(5) -0.013(4) -0.004(4) 0.000(4)
N15 0.030(4) 0.013(3) 0.028(4) -0.006(3) 0.005(3) 0.003(3)
C16 0.023(5) 0.020(5) 0.038(6) -0.005(4) -0.002(4) 0.005(4)
N17 0.040(5) 0.038(5) 0.048(5) 0.021(4) 0.005(4) 0.005(4)
O18 0.049(4) 0.029(4) 0.058(4) -0.002(3) 0.020(3) 0.016(3)
C19 0.023(5) 0.024(4) 0.040(5) -0.005(4) 0.004(4) 0.004(4)
O20 0.032(3) 0.016(3) 0.042(4) 0.004(3) -0.007(3) -0.002(3)
C21 0.018(5) 0.025(5) 0.045(5) 0.007(3) 0.002(4) 0.002(4)
C22 0.029(5) 0.019(4) 0.051(5) -0.004(4) -0.001(4) 0.001(4)
C23 0.030(5) 0.024(4) 0.039(5) -0.001(4) 0.000(4) 0.002(4)
C24 0.026(5) 0.020(4) 0.059(6) 0.000(4) -0.013(5) -0.006(4)
O25 0.030(3) 0.037(4) 0.070(5) -0.013(3) 0.007(3) 0.002(3)
O26 0.048(5) 0.025(3) 0.054(4) -0.004(3) 0.005(3) -0.002(3)
O31 0.055(4) 0.039(4) 0.050(5) -0.013(3) 0.005(4) -0.013(4)
O41 0.050(4) 0.028(4) 0.064(5) -0.008(3) 0.010(4) -0.003(4)

loop_
_atom_type_symbol
_atom_type_description
_atom_type_scat_dispersion_real
_atom_type_scat_dispersion_imag
_atom_type_scat_source
C C 0.0033 0.0016 'International Tables Vol C Tables 4.2.6.8 and 6.1.1.4'
H H 0.0000 0.0000 'International Tables Vol C Tables 4.2.6.8 and 6.1.1.4'
N N 0.0061 0.0033 'International Tables Vol C Tables 4.2.6.8 and 6.1.1.4'
O O 0.0106 0.0060 'International Tables Vol C Tables 4.2.6.8 and 6.1.1.4'
S S 0.1246 0.1234 'International Tables Vol C Tables 4.2.6.8 and 6.1.1.4'

loop_
_geom_angle_atom_site_label_1
_geom_angle_atom_site_label_2
_geom_angle_atom_site_label_3
_geom_angle
C2A S1A C5A 89.1(9)
C3A C2A S1A 112.8(14)
C3A C2A H2A 123.6
S1A C2A H2A 123.6
C2A C3A C4A 113.7(9)
C2A C3A N6 123.6(11)
C4A C3A N6 122.6(10)
C5A C4A C3A 113.0(16)
C5A C4A H4A 123.5
C3A C4A H4A 123.5
C4A C5A S1A 111.4(15)
C4A C5A H5A 124.3
S1A C5A H5A 124.3
C2B S1B C5B 90.0(17)
S1B C2B H2B 124.5
C5B C4B H4B 124.0
C4B C5B S1B 110(2)
C4B C5B H5B4 125.0
S1B C5B H5B4 125.0
C10 N6 N7 113.1(7)
C10 N6 C3A 127.5(7)
N7 N6 C3A 119.3(7)
N8 N7 N6 106.3(7)
N7 N8 C9 108.6(7)
N8 C9 C10 108.7(7)
N8 C9 C11 123.1(7)
C10 C9 C11 128.1(8)
N6 C10 C9 103.2(7)
N6 C10 H10A 128.4
C9 C10 H10A 128.4
C16 C11 C12 115.7(7)
C16 C11 C9 120.9(7)
C12 C11 C9 123.4(7)
N17 C12 N13 116.6(7)
N17 C12 C11 121.8(8)
N13 C12 C11 121.5(7)
C12 N13 C14 121.1(7)
O18 C14 N13 122.0(8)
O18 C14 N15 120.2(8)
N13 C14 N15 117.9(7)
C16 N15 C14 120.6(7)
C16 N15 C19 120.6(6)
C14 N15 C19 118.6(6)
N15 C16 C11 123.1(7)
N15 C16 H16A 118.4
C11 C16 H16A 118.4
C12 N17 H17A 120.0
C12 N17 H17B 120.0
H17A N17 H17B 120.0
O20 C19 N15 106.8(6)
O20 C19 C23 105.1(5)
N15 C19 C23 116.0(7)
O20 C19 H19A 109.6
N15 C19 H19A 109.6
C23 C19 H19A 109.6
C19 O20 C21 108.5(5)
O20 C21 C24 107.5(6)
O20 C21 C22 105.3(6)
C24 C21 C22 117.8(7)
O20 C21 H21A 108.6
C24 C21 H21A 108.6
C22 C21 H21A 108.6
O26 C22 C21 112.2(6)
O26 C22 C23 106.9(6)
C21 C22 C23 104.8(7)
O26 C22 H22A 110.9
C21 C22 H22A 110.9
C23 C22 H22A 110.9
C19 C23 C22 101.2(6)
C19 C23 H23A 111.5
C22 C23 H23A 111.5
C19 C23 H23B 111.5
C22 C23 H23B 111.5
H23A C23 H23B 109.3
O25 C24 C21 110.3(6)
O25 C24 H24A 109.6
C21 C24 H24A 109.6
O25 C24 H24B 109.6
C21 C24 H24B 109.6
H24A C24 H24B 108.1
C24 O25 H25A 109.5
C22 O26 H26A 109.5
H31A O31 H31B 168(9)
H41A O41 H41B 104(9)

loop_
_geom_bond_atom_site_label_1
_geom_bond_atom_site_label_2
_geom_bond_distance
S1A C2A 1.725(16)
S1A C5A 1.808(16)
C2A C3A 1.35(2)
C2A H2A 0.9500
C3A C4A 1.422(19)
C3A N6 1.435(10)
C4A C5A 1.32(2)
C4A H4A 0.9500
C5A H5A 0.9500
S1B C2B 1.72(3)
S1B C5B 1.82(2)
C2B H2B 0.9500
C4B C5B 1.33(3)
C4B H4B 0.9500
C5B H5B4 0.9500
N6 C10 1.337(9)
N6 N7 1.342(8)
N7 N8 1.320(8)
N8 C9 1.368(10)
C9 C10 1.386(10)
C9 C11 1.469(11)
C10 H10A 0.9500
C11 C16 1.356(10)
C11 C12 1.434(10)
C12 N17 1.319(9)
C12 N13 1.343(9)
N13 C14 1.377(9)
C14 O18 1.228(9)
C14 N15 1.392(9)
N15 C16 1.354(9)
N15 C19 1.468(9)
C16 H16A 0.9500
N17 H17A 0.8800
N17 H17B 0.8800
C19 O20 1.446(8)
C19 C23 1.501(10)
C19 H19A 1.0000
O20 C21 1.469(8)
C21 C24 1.496(10)
C21 C22 1.507(11)
C21 H21A 1.0000
C22 O26 1.425(8)
C22 C23 1.511(10)
C22 H22A 1.0000
C23 H23A 0.9900
C23 H23B 0.9900
C24 O25 1.421(9)
C24 H24A 0.9900
C24 H24B 0.9900
O25 H25A 0.8400
O26 H26A 0.8400
O31 H31A 0.87(4)
O31 H31B 0.87(4)
O41 H41A 0.88(4)
O41 H41B 0.87(4)

loop_
_geom_hbond_atom_site_label_D
_geom_hbond_atom_site_label_H
_geom_hbond_atom_site_label_A
_geom_hbond_distance_DH
_geom_hbond_distance_HA
_geom_hbond_distance_DA
_geom_hbond_angle_DHA
_geom_hbond_site_symmetry_A
N17 H17A O41 0.88 2.54 3.261(8) 139.5 3_646
N17 H17B N8 0.88 2.08 2.764(10) 134.4 .
O25 H25A O31 0.84 1.98 2.813(8) 171.4 3_656
O26 H26A O18 0.84 1.82 2.625(7) 160.8 3_756
O31 H31A O26 0.87(4) 1.90(5) 2.724(8) 157(9) .
O31 H31B O41 0.87(4) 2.59(9) 2.778(10) 93(6) .
O41 H41A N13 0.88(4) 2.05(6) 2.833(8) 147(8) 3_656
O41 H41B O31 0.87(4) 2.12(5) 2.968(9) 162(9) 1_455

loop_
_geom_torsion_atom_site_label_1
_geom_torsion_atom_site_label_2
_geom_torsion_atom_site_label_3
_geom_torsion_atom_site_label_4
_geom_torsion
C5A S1A C2A C3A -2(2)
S1A C2A C3A C4A 4(3)
S1A C2A C3A N6 -179.6(10)
C2A C3A C4A C5A -3(5)
N6 C3A C4A C5A 180(3)
C3A C4A C5A S1A 1(5)
C2A S1A C5A C4A 0(3)
C2B S1B C5B C4B -2(9)
C2A C3A N6 C10 8.5(19)
C4A C3A N6 C10 -175(3)
C2A C3A N6 N7 -167.2(17)
C4A C3A N6 N7 9(3)
C10 N6 N7 N8 2.2(9)
C3A N6 N7 N8 178.5(6)
N6 N7 N8 C9 -0.5(9)
N7 N8 C9 C10 -1.1(9)
N7 N8 C9 C11 179.0(7)
N7 N6 C10 C9 -2.8(9)
C3A N6 C10 C9 -178.7(7)
N8 C9 C10 N6 2.3(9)
C11 C9 C10 N6 -177.8(7)
N8 C9 C11 C16 -170.5(8)
C10 C9 C11 C16 9.7(12)
N8 C9 C11 C12 8.5(12)
C10 C9 C11 C12 -171.3(8)
C16 C11 C12 N17 177.1(7)
C9 C11 C12 N17 -1.9(12)
C16 C11 C12 N13 -3.4(11)
C9 C11 C12 N13 177.6(7)
N17 C12 N13 C14 -177.7(7)
C11 C12 N13 C14 2.8(11)
C12 N13 C14 O18 179.6(7)
C12 N13 C14 N15 -1.5(10)
O18 C14 N15 C16 179.9(7)
N13 C14 N15 C16 0.9(10)
O18 C14 N15 C19 -4.9(10)
N13 C14 N15 C19 176.1(7)
C14 N15 C16 C11 -1.8(10)
C19 N15 C16 C11 -176.9(7)
C12 C11 C16 N15 2.9(11)
C9 C11 C16 N15 -178.1(7)
C16 N15 C19 O20 64.2(8)
C14 N15 C19 O20 -111.0(6)
C16 N15 C19 C23 -52.6(9)
C14 N15 C19 C23 132.2(7)
N15 C19 O20 C21 -149.8(6)
C23 C19 O20 C21 -26.0(8)
C19 O20 C21 C24 129.3(6)
C19 O20 C21 C22 2.9(8)
O20 C21 C22 O26 -94.6(7)
C24 C21 C22 O26 145.7(7)
O20 C21 C22 C23 21.0(8)
C24 C21 C22 C23 -98.7(8)
O20 C19 C23 C22 38.0(8)
N15 C19 C23 C22 155.6(6)
O26 C22 C23 C19 83.3(7)
C21 C22 C23 C19 -35.9(8)
O20 C21 C24 O25 -69.4(8)
C22 C21 C24 O25 49.2(9)
